data_7202100
loop_
_publ_author_name
'Chen, Shuo-ping'
'Li, Ming'
'Xiao, Yong'
'Yuan, Yi-xuan'
'Pan, Ling-ling'
'Yuan, Liang-jie'

_publ_section_title
;
 Hydrogen-bonded assembly of [Ni(Im)6]2+ ion and phosphorus anions:
 Different sandwiched-type/tessellate-type supramolecular architectures
 and 1D water chains
;
_journal_issue 9
_journal_name_full CrystEngComm
_journal_page_first 1227
_journal_paper_doi 10.1039/b804001j
_journal_volume 10
_journal_year 2008
_chemical_formula_sum 'C32 H50 N21 Ni2 O9 P2'
_chemical_formula_weight 1052.29
_chemical_name_systematic
;
?
;
_space_group_IT_number 2
_symmetry_cell_setting triclinic
_symmetry_space_group_name_Hall '-P 1'
_symmetry_space_group_name_H-M 'P -1'
_atom_sites_solution_hydrogens geom
_atom_sites_solution_primary direct
_atom_sites_solution_secondary difmap
_audit_creation_method SHELXL-97
_cell_angle_alpha 76.501(2)
_cell_angle_beta 88.5390(10)
_cell_angle_gamma 68.800(2)
_cell_formula_units_Z 2
_cell_length_a 9.9153(10)
_cell_length_b 12.8275(13)
_cell_length_c 20.407(2)
_cell_measurement_reflns_used 6506
_cell_measurement_temperature 273(2)
_cell_measurement_theta_max 29.39
_cell_measurement_theta_min 2.21
_cell_volume 2348.1(4)
_computing_cell_refinement 'Bruker SMART'
_computing_data_collection 'Bruker SMART'
_computing_data_reduction 'Bruker SAINT'
_computing_molecular_graphics 'Bruker SHELXTL'
_computing_publication_material 'Bruker SHELXTL'
_computing_structure_refinement 'SHELXL-97 (Sheldrick, 1997)'
_computing_structure_solution 'SHELXS-97 (Sheldrick, 1990)'
_diffrn_ambient_temperature 273(2)
_diffrn_measured_fraction_theta_full 0.964
_diffrn_measured_fraction_theta_max 0.964
_diffrn_measurement_device_type 'CCD area detector'
_diffrn_measurement_method 'phi and omega scans'
_diffrn_radiation_monochromator graphite
_diffrn_radiation_source 'fine-focus sealed tube'
_diffrn_radiation_type MoK\a
_diffrn_radiation_wavelength 0.71073
_diffrn_reflns_av_R_equivalents 0.0159
_diffrn_reflns_av_sigmaI/netI 0.0373
_diffrn_reflns_limit_h_max 13
_diffrn_reflns_limit_h_min -13
_diffrn_reflns_limit_k_max 16
_diffrn_reflns_limit_k_min -12
_diffrn_reflns_limit_l_max 26
_diffrn_reflns_limit_l_min -26
_diffrn_reflns_number 15623
_diffrn_reflns_theta_full 28.00
_diffrn_reflns_theta_max 28.00
_diffrn_reflns_theta_min 2.06
_exptl_absorpt_coefficient_mu 0.942
_exptl_absorpt_correction_T_max 0.8054
_exptl_absorpt_correction_T_min 0.7462
_exptl_absorpt_correction_type multi-scan
_exptl_absorpt_process_details SADABS
_exptl_crystal_density_diffrn 1.488
_exptl_crystal_density_method 'not measured'
_exptl_crystal_F_000 1094
_exptl_crystal_size_max 0.33
_exptl_crystal_size_mid 0.30
_exptl_crystal_size_min 0.24
_refine_diff_density_max 1.097
_refine_diff_density_min -0.901
_refine_diff_density_rms 0.071
_refine_ls_extinction_method none
_refine_ls_goodness_of_fit_ref 1.093
_refine_ls_hydrogen_treatment mixed
_refine_ls_matrix_type full
_refine_ls_number_parameters 676
_refine_ls_number_reflns 10907
_refine_ls_number_restraints 6
_refine_ls_restrained_S_all 1.100
_refine_ls_R_factor_all 0.0505
_refine_ls_R_factor_gt 0.0376
_refine_ls_shift/su_max 0.000
_refine_ls_shift/su_mean 0.000
_refine_ls_structure_factor_coef Fsqd
_refine_ls_weighting_details 'calc w=1/[\s^2^(Fo^2^)+(0.0695P)^2^+0.2599P] where P=(Fo^2^+2Fc^2^)/3'
_refine_ls_weighting_scheme calc
_refine_ls_wR_factor_gt 0.1166
_refine_ls_wR_factor_ref 0.1234
_reflns_number_gt 8585
_reflns_number_total 10907
_reflns_threshold_expression >2sigma(I)
_cod_data_source_file b804001j.txt
_cod_data_source_block 60725lm3_0m
_cod_depositor_comments
;
The following automatic conversions were performed:
'_symmetry_cell_setting' value 'Triclinic' changed to 'triclinic'
according to '/home/saulius/struct/CIF-dictionaries/cif_core.dic'
dictionary named 'cif_core.dic' version 2.4.1 from
2010-06-29.

'_exptl_absorpt_correction_type' value 'Multi-scan' changed
to 'multi-scan' according to
'/home/saulius/struct/CIF-dictionaries/cif_core.dic' dictionary named
'cif_core.dic' version 2.4.1 from 2010-06-29.

Automatic conversion script
Id: cif_fix_enum 1527 2010-12-29 10:47:43Z saulius 
;
_cod_original_sg_symbol_H-M P-1
_cod_database_code 7202100

loop_
_symmetry_equiv_pos_as_xyz
'x, y, z'
'-x, -y, -z'

loop_
_atom_site_label
_atom_site_type_symbol
_atom_site_fract_x
_atom_site_fract_y
_atom_site_fract_z
_atom_site_U_iso_or_equiv
_atom_site_adp_type
_atom_site_occupancy
_atom_site_symmetry_multiplicity
_atom_site_calc_flag
_atom_site_refinement_flags
_atom_site_disorder_assembly
_atom_site_disorder_group
C1 C 0.2370(2) 0.58715(19) 0.22463(11) 0.0234(4) Uani 1 1 d . . .
C2 C 0.1231(3) 0.7063(2) 0.22412(12) 0.0325(5) Uani 1 1 d . . .
H2A H 0.1559 0.7398 0.2549 0.049 Uiso 1 1 calc R . .
H2B H 0.0331 0.6986 0.2377 0.049 Uiso 1 1 calc R . .
H2C H 0.1090 0.7552 0.1794 0.049 Uiso 1 1 calc R . .
C4 C 0.6303(3) 0.3979(2) 0.07112(12) 0.0382(6) Uani 1 1 d . . .
H4 H 0.6195 0.3280 0.0739 0.046 Uiso 1 1 calc R . .
C6 C 0.6794(4) 0.5513(3) 0.03202(14) 0.0459(7) Uani 1 1 d . . .
H6 H 0.7080 0.6073 0.0044 0.055 Uiso 1 1 calc R . .
C7 C 0.6277(3) 0.5524(2) 0.09385(13) 0.0382(6) Uani 1 1 d . . .
H7 H 0.6147 0.6104 0.1162 0.046 Uiso 1 1 calc R . .
C9 C 0.5488(3) 0.1675(2) 0.25293(14) 0.0403(6) Uani 1 1 d . . .
H9 H 0.4544 0.1902 0.2666 0.048 Uiso 1 1 calc R . .
C11 C 0.7626(5) 0.0591(3) 0.2342(2) 0.0707(11) Uani 1 1 d . . .
H11 H 0.8442 -0.0047 0.2316 0.085 Uiso 1 1 calc R . .
C12 C 0.7475(3) 0.1702(3) 0.21304(17) 0.0536(8) Uani 1 1 d . . .
H12 H 0.8187 0.1964 0.1935 0.064 Uiso 1 1 calc R . .
C14 C 0.8080(3) 0.4340(2) 0.24179(14) 0.0395(6) Uani 1 1 d . . .
H14 H 0.8438 0.4165 0.2015 0.047 Uiso 1 1 calc R . .
C16 C 0.7940(3) 0.4815(3) 0.33752(16) 0.0500(8) Uani 1 1 d . . .
H16 H 0.8156 0.5025 0.3754 0.060 Uiso 1 1 calc R . .
C17 C 0.6729(3) 0.4639(3) 0.32395(14) 0.0409(6) Uani 1 1 d . . .
H17 H 0.5955 0.4711 0.3515 0.049 Uiso 1 1 calc R . .
C19 C 0.7303(3) 0.1764(2) 0.40939(13) 0.0380(6) Uani 1 1 d . . .
H19 H 0.7893 0.2052 0.3804 0.046 Uiso 1 1 calc R . .
C21 C 0.5392(3) 0.1531(3) 0.45240(17) 0.0578(9) Uani 1 1 d . . .
H21 H 0.4436 0.1607 0.4600 0.069 Uiso 1 1 calc R . .
C22 C 0.6588(3) 0.0774(3) 0.49056(15) 0.0508(8) Uani 1 1 d . . .
H22 H 0.6586 0.0231 0.5297 0.061 Uiso 1 1 calc R . .
C24 C 1.1273(3) -0.2147(2) 0.44065(14) 0.0394(6) Uani 1 1 d . . .
H24 H 1.2165 -0.2364 0.4638 0.047 Uiso 1 1 calc R . .
C26 C 0.9591(4) -0.2166(3) 0.37678(17) 0.0558(8) Uani 1 1 d . . .
H26 H 0.9080 -0.2373 0.3477 0.067 Uiso 1 1 calc R . .
C27 C 0.9087(3) -0.1238(3) 0.40275(15) 0.0478(7) Uani 1 1 d . . .
H27 H 0.8151 -0.0690 0.3946 0.057 Uiso 1 1 calc R . .
C29 C 1.0917(3) 0.1974(2) 0.41733(14) 0.0396(6) Uani 1 1 d . . .
H29 H 1.0713 0.2346 0.4524 0.047 Uiso 1 1 calc R . .
C31 C 1.1599(4) 0.1600(3) 0.32162(17) 0.0634(10) Uani 1 1 d . . .
H31 H 1.1945 0.1640 0.2787 0.076 Uiso 1 1 calc R . .
C32 C 1.1132(4) 0.0783(3) 0.35718(15) 0.0545(8) Uani 1 1 d . . .
H32 H 1.1110 0.0154 0.3426 0.065 Uiso 1 1 calc R . .
C34 C 0.7510(3) 0.7742(2) 0.07485(13) 0.0355(6) Uani 1 1 d . . .
H34 H 0.7931 0.7629 0.0346 0.043 Uiso 1 1 calc R . .
C36 C 0.7159(3) 0.7498(3) 0.18160(14) 0.0468(7) Uani 1 1 d . . .
H36 H 0.7263 0.7206 0.2282 0.056 Uiso 1 1 calc R . .
C37 C 0.6061(3) 0.8436(3) 0.14646(14) 0.0440(7) Uani 1 1 d . . .
H37 H 0.5279 0.8906 0.1652 0.053 Uiso 1 1 calc R . .
C39 C 0.3296(3) 0.8383(3) 0.04358(15) 0.0456(7) Uani 1 1 d . . .
H39 H 0.3955 0.7976 0.0806 0.055 Uiso 1 1 calc R . .
C41 C 0.1503(4) 0.8873(3) -0.02721(18) 0.0582(9) Uani 1 1 d . . .
H41 H 0.0684 0.8900 -0.0497 0.070 Uiso 1 1 calc R . .
C42 C 0.2241(4) 0.9579(3) -0.04616(16) 0.0520(8) Uani 1 1 d . . .
H42 H 0.2006 1.0186 -0.0845 0.062 Uiso 1 1 calc R . .
C44 C 0.4142(3) 1.1714(2) 0.09200(14) 0.0405(6) Uani 1 1 d . . .
H44 H 0.4993 1.1855 0.0833 0.049 Uiso 1 1 calc R . .
C46 C 0.2055(4) 1.1850(4) 0.12850(18) 0.0652(10) Uani 1 1 d . . .
H46 H 0.1175 1.2087 0.1484 0.078 Uiso 1 1 calc R . .
C47 C 0.2541(4) 1.0981(3) 0.09681(17) 0.0569(9) Uani 1 1 d . . .
H47 H 0.2050 1.0503 0.0925 0.068 Uiso 1 1 calc R . .
C49 C 0.5677(4) 0.2472(4) 0.65599(18) 0.0649(10) Uani 1 1 d . . .
H49 H 0.6268 0.2870 0.6617 0.078 Uiso 1 1 calc R . .
C50 C 0.5571(6) 0.1526(5) 0.6982(2) 0.0940(16) Uani 1 1 d . . .
H50 H 0.6135 0.1135 0.7383 0.113 Uiso 1 1 calc R . .
C52 C 0.4068(6) 0.1949(5) 0.6176(3) 0.0953(16) Uani 1 1 d . . .
H52 H 0.3347 0.1946 0.5894 0.114 Uiso 1 1 calc R . .
H5 H 0.707(4) 0.431(3) -0.0157(18) 0.059(11) Uiso 1 1 d . . .
H10 H 0.620(4) 0.003(4) 0.279(2) 0.074(13) Uiso 1 1 d . . .
H15 H 0.964(4) 0.466(4) 0.2856(19) 0.079(13) Uiso 1 1 d . . .
H20 H 0.530(4) 0.271(3) 0.3704(18) 0.063(11) Uiso 1 1 d . . .
H25 H 1.154(4) -0.326(3) 0.3868(18) 0.062(11) Uiso 1 1 d . . .
H30 H 1.162(3) 0.294(3) 0.3497(15) 0.043(9) Uiso 1 1 d . . .
H35 H 0.887(3) 0.647(3) 0.1444(15) 0.043(9) Uiso 1 1 d . . .
H40 H 0.199(4) 0.752(3) 0.0565(17) 0.056(10) Uiso 1 1 d . . .
H45 H 0.312(4) 1.302(4) 0.143(2) 0.085(12) Uiso 1 1 d . . .
H48 H 0.457(5) 0.325(4) 0.567(2) 0.090(15) Uiso 1 1 d . . .
H1W1 H 0.46(2) 0.484(19) 0.495(11) 0.17(9) Uiso 0.50 1 d P . .
H2W1 H 0.368(7) 0.500(6) 0.444(4) 0.17(3) Uiso 1 1 d . . .
H3W1 H 0.302(19) 0.476(15) 0.504(8) 0.17(9) Uiso 0.50 1 d P . .
H1W2 H 0.096(6) 0.448(5) 0.432(3) 0.11(2) Uiso 1 1 d . . .
H2W2 H 0.180(14) 0.456(10) 0.480(6) 0.11(5) Uiso 0.50 1 d P . .
H3W2 H 0.045(12) 0.462(9) 0.492(7) 0.11(5) Uiso 0.50 1 d P . .
H2W3 H 0.99(8) 0.54(4) 0.99(4) 0.4(2) Uiso 1 1 d . . .
H1W3 H 1.06(5) 0.61(5) 0.97(3) 0.4(3) Uiso 0.50 1 d P . .
H3W3 H 0.94(6) 0.62(5) 0.95(2) 0.4(3) Uiso 0.50 1 d P . .
N1 N 0.3824(2) 0.59183(17) 0.20699(10) 0.0278(4) Uani 1 1 d . . .
H1A H 0.4172 0.6189 0.2370 0.033 Uiso 1 1 calc R . .
H1B H 0.3781 0.6366 0.1653 0.033 Uiso 1 1 calc R . .
N3 N 0.5974(2) 0.45462(18) 0.11850(10) 0.0312(5) Uani 1 1 d . . .
N5 N 0.6814(3) 0.4528(2) 0.01821(12) 0.0444(6) Uani 1 1 d . . .
N8 N 0.6116(2) 0.23914(18) 0.22465(10) 0.0325(5) Uani 1 1 d . . .
N10 N 0.6362(4) 0.0583(2) 0.25978(15) 0.0561(8) Uani 1 1 d . . .
N13 N 0.6812(2) 0.43335(19) 0.26297(11) 0.0332(5) Uani 1 1 d . . .
N15 N 0.8782(3) 0.4626(2) 0.28496(14) 0.0457(6) Uani 1 1 d . . .
N18 N 0.7795(2) 0.09175(18) 0.46386(10) 0.0316(5) Uani 1 1 d . . .
N20 N 0.5868(3) 0.2159(2) 0.40069(12) 0.0431(6) Uani 1 1 d . . .
N23 N 1.0156(2) -0.12185(18) 0.44318(10) 0.0323(5) Uani 1 1 d . . .
N25 N 1.0985(3) -0.2744(2) 0.40111(13) 0.0454(6) Uani 1 1 d . . .
N28 N 1.0695(2) 0.10188(18) 0.41811(10) 0.0331(5) Uani 1 1 d . . .
N30 N 1.1468(3) 0.2345(2) 0.36025(13) 0.0464(6) Uani 1 1 d . . .
N33 N 0.6287(2) 0.85839(18) 0.07876(10) 0.0338(5) Uani 1 1 d . . .
N35 N 0.8079(3) 0.7066(2) 0.13589(12) 0.0390(5) Uani 1 1 d . . .
N38 N 0.3390(2) 0.92728(18) -0.00076(10) 0.0339(5) Uani 1 1 d . . .
N40 N 0.2177(3) 0.8121(2) 0.03052(13) 0.0441(6) Uani 1 1 d . . .
N43 N 0.3854(2) 1.09049(19) 0.07211(10) 0.0357(5) Uani 1 1 d . . .
N45 N 0.3096(3) 1.2308(2) 0.12576(12) 0.0443(6) Uani 1 1 d . . .
N48 N 0.4721(4) 0.2706(3) 0.60334(19) 0.0749(10) Uani 1 1 d . . .
N51 N 0.4545(5) 0.1217(3) 0.6748(2) 0.0955(14) Uani 1 1 d . . .
Ni1 Ni 0.51331(3) 0.41503(3) 0.211536(14) 0.02485(9) Uani 1 1 d . . .
Ni2 Ni 1.0000 0.0000 0.5000 0.02613(11) Uani 1 2 d S . .
Ni3 Ni 0.5000 1.0000 0.0000 0.02910(11) Uani 1 2 d S . .
O1 O 0.40899(17) 0.38712(14) 0.30174(8) 0.0272(3) Uani 1 1 d . . .
O2 O 0.30763(19) 0.55488(16) 0.35608(8) 0.0340(4) Uani 1 1 d . . .
O3 O 0.14474(17) 0.45614(16) 0.33000(8) 0.0321(4) Uani 1 1 d . . .
O4 O 0.32192(17) 0.41367(14) 0.16334(8) 0.0288(4) Uani 1 1 d . . .
O5 O 0.1914(2) 0.61503(15) 0.09262(8) 0.0345(4) Uani 1 1 d . . .
O6 O 0.04912(17) 0.51377(15) 0.16885(8) 0.0314(4) Uani 1 1 d . . .
O1W O 0.3902(10) 0.4597(5) 0.4869(2) 0.139(2) Uani 1 1 d . . .
O2W O 0.1204(6) 0.4252(4) 0.47264(19) 0.0944(12) Uani 1 1 d . . .
O3W O 0.981(2) 0.609(3) 0.9826(18) 0.374(11) Uani 1 1 d U . .
P1 P 0.27457(6) 0.48891(5) 0.30952(3) 0.02224(13) Uani 1 1 d . . .
P2 P 0.19339(6) 0.52704(5) 0.15784(3) 0.02304(13) Uani 1 1 d . . .

loop_
_atom_site_aniso_label
_atom_site_aniso_U_11
_atom_site_aniso_U_22
_atom_site_aniso_U_33
_atom_site_aniso_U_23
_atom_site_aniso_U_13
_atom_site_aniso_U_12
C1 0.0231(11) 0.0229(11) 0.0249(10) -0.0046(8) 0.0023(8) -0.0100(9)
C2 0.0339(13) 0.0257(12) 0.0331(12) -0.0065(10) -0.0004(10) -0.0057(11)
C4 0.0504(16) 0.0407(16) 0.0333(13) -0.0104(11) 0.0085(11) -0.0276(13)
C6 0.065(2) 0.0476(18) 0.0355(14) -0.0066(12) 0.0151(13) -0.0353(16)
C7 0.0470(16) 0.0356(15) 0.0387(13) -0.0110(11) 0.0109(12) -0.0223(13)
C9 0.0460(16) 0.0364(15) 0.0430(14) -0.0093(12) 0.0063(12) -0.0208(13)
C11 0.077(3) 0.0329(18) 0.080(2) -0.0066(16) 0.025(2) 0.0004(17)
C12 0.0418(17) 0.0392(17) 0.065(2) -0.0027(14) 0.0187(15) -0.0050(14)
C14 0.0256(13) 0.0423(16) 0.0480(15) -0.0055(12) 0.0032(11) -0.0128(12)
C16 0.0452(17) 0.060(2) 0.0518(17) -0.0122(15) -0.0099(14) -0.0266(16)
C17 0.0342(14) 0.0510(18) 0.0422(14) -0.0122(13) 0.0035(11) -0.0205(13)
C19 0.0350(14) 0.0333(14) 0.0361(13) -0.0024(11) -0.0013(11) -0.0045(12)
C21 0.0309(15) 0.065(2) 0.0609(19) 0.0063(17) -0.0028(13) -0.0112(15)
C22 0.0347(15) 0.0532(19) 0.0479(16) 0.0102(14) -0.0024(12) -0.0103(14)
C24 0.0398(15) 0.0365(15) 0.0429(14) -0.0157(12) 0.0025(12) -0.0112(12)
C26 0.0518(19) 0.069(2) 0.0573(19) -0.0385(17) 0.0016(15) -0.0203(17)
C27 0.0399(16) 0.0530(19) 0.0498(16) -0.0240(14) -0.0043(13) -0.0082(14)
C29 0.0427(15) 0.0324(14) 0.0414(14) -0.0016(11) 0.0033(12) -0.0157(12)
C31 0.087(3) 0.072(2) 0.0427(16) -0.0102(16) 0.0217(17) -0.046(2)
C32 0.081(2) 0.055(2) 0.0419(15) -0.0167(14) 0.0190(16) -0.0388(19)
C34 0.0385(14) 0.0272(13) 0.0408(13) -0.0032(10) -0.0007(11) -0.0148(12)
C36 0.0518(18) 0.0424(17) 0.0350(14) 0.0010(12) -0.0086(13) -0.0098(14)
C37 0.0464(16) 0.0380(16) 0.0364(14) -0.0033(11) 0.0012(12) -0.0060(13)
C39 0.0542(18) 0.0369(16) 0.0479(16) 0.0013(12) -0.0053(13) -0.0258(14)
C41 0.0503(19) 0.057(2) 0.070(2) 0.0012(17) -0.0148(16) -0.0323(17)
C42 0.0549(19) 0.0472(18) 0.0532(17) 0.0073(14) -0.0151(14) -0.0286(16)
C44 0.0433(16) 0.0337(15) 0.0483(15) -0.0141(12) 0.0018(12) -0.0157(13)
C46 0.063(2) 0.093(3) 0.067(2) -0.049(2) 0.0282(18) -0.044(2)
C47 0.061(2) 0.074(2) 0.063(2) -0.0377(18) 0.0223(16) -0.0451(19)
C49 0.069(2) 0.084(3) 0.061(2) -0.023(2) 0.0223(18) -0.047(2)
C50 0.089(3) 0.102(4) 0.064(3) -0.003(2) 0.027(2) -0.016(3)
C52 0.109(4) 0.129(5) 0.093(3) -0.039(3) 0.038(3) -0.090(4)
N1 0.0288(10) 0.0302(11) 0.0280(9) -0.0046(8) 0.0021(8) -0.0164(9)
N3 0.0322(11) 0.0330(12) 0.0306(10) -0.0063(9) 0.0066(8) -0.0155(9)
N5 0.0636(17) 0.0513(16) 0.0291(11) -0.0132(11) 0.0140(11) -0.0320(14)
N8 0.0331(11) 0.0290(11) 0.0336(10) -0.0056(9) 0.0046(9) -0.0107(9)
N10 0.080(2) 0.0308(14) 0.0564(16) -0.0050(12) 0.0138(14) -0.0226(14)
N13 0.0249(10) 0.0357(12) 0.0389(11) -0.0043(9) 0.0005(8) -0.0139(9)
N15 0.0228(11) 0.0465(15) 0.0646(16) 0.0013(12) -0.0066(11) -0.0173(11)
N18 0.0316(11) 0.0261(11) 0.0305(10) -0.0032(8) -0.0034(8) -0.0049(9)
N20 0.0355(13) 0.0409(14) 0.0389(12) -0.0014(11) -0.0092(10) -0.0019(11)
N23 0.0367(12) 0.0279(11) 0.0322(10) -0.0090(8) 0.0025(9) -0.0106(9)
N25 0.0480(15) 0.0413(15) 0.0523(15) -0.0261(12) 0.0118(12) -0.0140(12)
N28 0.0342(11) 0.0293(11) 0.0312(10) -0.0005(8) 0.0003(8) -0.0102(9)
N30 0.0490(15) 0.0393(15) 0.0487(14) 0.0051(11) 0.0037(11) -0.0233(12)
N33 0.0363(12) 0.0274(11) 0.0347(11) -0.0009(9) -0.0018(9) -0.0120(9)
N35 0.0334(12) 0.0297(12) 0.0481(13) -0.0008(10) -0.0103(10) -0.0093(10)
N38 0.0398(12) 0.0271(11) 0.0353(11) -0.0030(9) -0.0002(9) -0.0154(10)
N40 0.0490(14) 0.0378(14) 0.0513(14) -0.0063(11) 0.0086(11) -0.0258(12)
N43 0.0426(13) 0.0301(12) 0.0347(11) -0.0058(9) -0.0014(9) -0.0148(10)
N45 0.0534(15) 0.0409(14) 0.0427(13) -0.0180(11) 0.0039(11) -0.0171(12)
N48 0.086(3) 0.069(2) 0.075(2) -0.0057(18) 0.020(2) -0.043(2)
N51 0.135(4) 0.068(2) 0.104(3) -0.020(2) 0.058(3) -0.064(3)
Ni1 0.02265(16) 0.02563(17) 0.02702(15) -0.00501(12) 0.00374(11) -0.01067(13)
Ni2 0.0276(2) 0.0209(2) 0.0262(2) -0.00295(16) -0.00040(16) -0.00595(17)
Ni3 0.0342(2) 0.0218(2) 0.0309(2) -0.00193(17) -0.00197(18) -0.01222(19)
O1 0.0239(8) 0.0263(9) 0.0255(7) -0.0016(6) 0.0023(6) -0.0053(7)
O2 0.0373(10) 0.0376(10) 0.0307(8) -0.0135(7) -0.0013(7) -0.0145(8)
O3 0.0248(8) 0.0431(10) 0.0288(8) -0.0017(7) 0.0027(7) -0.0171(8)
O4 0.0273(8) 0.0268(9) 0.0342(8) -0.0117(7) 0.0007(7) -0.0092(7)
O5 0.0468(11) 0.0341(10) 0.0236(8) -0.0017(7) 0.0046(7) -0.0192(9)
O6 0.0249(8) 0.0353(10) 0.0346(9) -0.0049(7) -0.0004(7) -0.0138(8)
O1W 0.191(7) 0.148(5) 0.055(2) 0.010(2) -0.035(3) -0.054(5)
O2W 0.127(3) 0.115(3) 0.0561(19) -0.020(2) 0.029(2) -0.063(3)
O3W 0.200(10) 0.39(2) 0.444(19) 0.017(15) -0.031(11) -0.073(12)
P1 0.0215(3) 0.0246(3) 0.0216(3) -0.0051(2) 0.0017(2) -0.0099(2)
P2 0.0240(3) 0.0243(3) 0.0220(3) -0.0045(2) 0.0019(2) -0.0108(2)

loop_
_atom_type_symbol
_atom_type_description
_atom_type_scat_dispersion_real
_atom_type_scat_dispersion_imag
_atom_type_scat_source
C C 0.0033 0.0016 'International Tables Vol C Tables 4.2.6.8 and 6.1.1.4'
H H 0.0000 0.0000 'International Tables Vol C Tables 4.2.6.8 and 6.1.1.4'
N N 0.0061 0.0033 'International Tables Vol C Tables 4.2.6.8 and 6.1.1.4'
O O 0.0106 0.0060 'International Tables Vol C Tables 4.2.6.8 and 6.1.1.4'
P P 0.1023 0.0942 'International Tables Vol C Tables 4.2.6.8 and 6.1.1.4'
Ni Ni 0.3393 1.1124 'International Tables Vol C Tables 4.2.6.8 and 6.1.1.4'

loop_
_geom_angle_atom_site_label_1
_geom_angle_atom_site_label_2
_geom_angle_atom_site_label_3
_geom_angle
_geom_angle_site_symmetry_1
_geom_angle_site_symmetry_3
_geom_angle_publ_flag
N1 C1 C2 112.49(19) . . ?
N1 C1 P2 102.37(14) . . ?
C2 C1 P2 111.67(15) . . ?
N1 C1 P1 102.99(14) . . ?
C2 C1 P1 112.27(16) . . ?
P2 C1 P1 114.31(12) . . ?
C1 C2 H2A 109.5 . . ?
C1 C2 H2B 109.5 . . ?
H2A C2 H2B 109.5 . . ?
C1 C2 H2C 109.5 . . ?
H2A C2 H2C 109.5 . . ?
H2B C2 H2C 109.5 . . ?
N3 C4 N5 111.8(2) . . ?
N3 C4 H4 124.1 . . ?
N5 C4 H4 124.1 . . ?
N5 C6 C7 106.5(2) . . ?
N5 C6 H6 126.7 . . ?
C7 C6 H6 126.7 . . ?
C6 C7 N3 109.4(3) . . ?
C6 C7 H7 125.3 . . ?
N3 C7 H7 125.3 . . ?
N8 C9 N10 111.8(3) . . ?
N8 C9 H9 124.1 . . ?
N10 C9 H9 124.1 . . ?
C12 C11 N10 106.4(3) . . ?
C12 C11 H11 126.8 . . ?
N10 C11 H11 126.8 . . ?
C11 C12 N8 109.8(3) . . ?
C11 C12 H12 125.1 . . ?
N8 C12 H12 125.1 . . ?
N13 C14 N15 111.8(3) . . ?
N13 C14 H14 124.1 . . ?
N15 C14 H14 124.1 . . ?
C17 C16 N15 106.3(3) . . ?
C17 C16 H16 126.8 . . ?
N15 C16 H16 126.8 . . ?
C16 C17 N13 109.7(3) . . ?
C16 C17 H17 125.1 . . ?
N13 C17 H17 125.1 . . ?
N18 C19 N20 112.2(2) . . ?
N18 C19 H19 123.9 . . ?
N20 C19 H19 123.9 . . ?
C22 C21 N20 105.9(3) . . ?
C22 C21 H21 127.1 . . ?
N20 C21 H21 127.1 . . ?
C21 C22 N18 110.5(3) . . ?
C21 C22 H22 124.8 . . ?
N18 C22 H22 124.8 . . ?
N23 C24 N25 112.4(3) . . ?
N23 C24 H24 123.8 . . ?
N25 C24 H24 123.8 . . ?
C27 C26 N25 106.7(3) . . ?
C27 C26 H26 126.6 . . ?
N25 C26 H26 126.6 . . ?
C26 C27 N23 109.9(3) . . ?
C26 C27 H27 125.1 . . ?
N23 C27 H27 125.1 . . ?
N28 C29 N30 112.1(3) . . ?
N28 C29 H29 124.0 . . ?
N30 C29 H29 124.0 . . ?
N30 C31 C32 106.8(3) . . ?
N30 C31 H31 126.6 . . ?
C32 C31 H31 126.6 . . ?
C31 C32 N28 109.7(3) . . ?
C31 C32 H32 125.2 . . ?
N28 C32 H32 125.2 . . ?
N33 C34 N35 111.9(2) . . ?
N33 C34 H34 124.0 . . ?
N35 C34 H34 124.0 . . ?
C37 C36 N35 106.9(2) . . ?
C37 C36 H36 126.5 . . ?
N35 C36 H36 126.5 . . ?
C36 C37 N33 109.2(3) . . ?
C36 C37 H37 125.4 . . ?
N33 C37 H37 125.4 . . ?
N38 C39 N40 113.5(3) . . ?
N38 C39 H39 123.3 . . ?
N40 C39 H39 123.3 . . ?
C42 C41 N40 106.9(3) . . ?
C42 C41 H41 126.5 . . ?
N40 C41 H41 126.5 . . ?
C41 C42 N38 109.9(3) . . ?
C41 C42 H42 125.1 . . ?
N38 C42 H42 125.1 . . ?
N43 C44 N45 113.4(3) . . ?
N43 C44 H44 123.3 . . ?
N45 C44 H44 123.3 . . ?
C47 C46 N45 106.7(3) . . ?
C47 C46 H46 126.6 . . ?
N45 C46 H46 126.6 . . ?
C46 C47 N43 110.3(3) . . ?
C46 C47 H47 124.9 . . ?
N43 C47 H47 124.9 . . ?
C50 C49 N48 103.8(4) . . ?
C50 C49 H49 128.1 . . ?
N48 C49 H49 128.1 . . ?
N51 C50 C49 111.6(4) . . ?
N51 C50 H50 124.2 . . ?
C49 C50 H50 124.2 . . ?
N51 C52 N48 112.5(5) . . ?
N51 C52 H52 123.8 . . ?
N48 C52 H52 123.8 . . ?
C1 N1 Ni1 103.14(13) . . ?
C1 N1 H1A 111.1 . . ?
Ni1 N1 H1A 111.1 . . ?
C1 N1 H1B 111.1 . . ?
Ni1 N1 H1B 111.1 . . ?
H1A N1 H1B 109.1 . . ?
C4 N3 C7 105.1(2) . . ?
C4 N3 Ni1 129.99(18) . . ?
C7 N3 Ni1 124.87(18) . . ?
C4 N5 C6 107.2(2) . . ?
C4 N5 H5 126(3) . . ?
C6 N5 H5 127(3) . . ?
C9 N8 C12 104.8(2) . . ?
C9 N8 Ni1 122.58(19) . . ?
C12 N8 Ni1 132.51(19) . . ?
C9 N10 C11 107.2(3) . . ?
C9 N10 H10 126(3) . . ?
C11 N10 H10 126(3) . . ?
C14 N13 C17 104.5(2) . . ?
C14 N13 Ni1 128.98(19) . . ?
C17 N13 Ni1 126.01(17) . . ?
C14 N15 C16 107.7(2) . . ?
C14 N15 H15 132(3) . . ?
C16 N15 H15 120(3) . . ?
C19 N18 C22 104.4(2) . . ?
C19 N18 Ni2 126.78(18) . . ?
C22 N18 Ni2 128.78(17) . . ?
C19 N20 C21 107.0(2) . . ?
C19 N20 H20 130(2) . . ?
C21 N20 H20 123(2) . . ?
C24 N23 C27 104.4(2) . . ?
C24 N23 Ni2 128.02(18) . . ?
C27 N23 Ni2 127.54(19) . . ?
C24 N25 C26 106.6(3) . . ?
C24 N25 H25 129(3) . . ?
C26 N25 H25 123(3) . . ?
C29 N28 C32 104.4(2) . . ?
C29 N28 Ni2 127.14(18) . . ?
C32 N28 Ni2 128.2(2) . . ?
C29 N30 C31 107.0(3) . . ?
C29 N30 H30 126(2) . . ?
C31 N30 H30 127(2) . . ?
C34 N33 C37 105.2(2) . . ?
C34 N33 Ni3 128.75(18) . . ?
C37 N33 Ni3 125.74(18) . . ?
C34 N35 C36 106.7(2) . . ?
C34 N35 H35 127(2) . . ?
C36 N35 H35 127(2) . . ?
C39 N38 C42 103.5(2) . . ?
C39 N38 Ni3 126.61(19) . . ?
C42 N38 Ni3 129.89(18) . . ?
C39 N40 C41 106.2(2) . . ?
C39 N40 H40 123(2) . . ?
C41 N40 H40 131(2) . . ?
C44 N43 C47 103.6(2) . . ?
C44 N43 Ni3 125.53(19) . . ?
C47 N43 Ni3 129.6(2) . . ?
C44 N45 C46 105.9(3) . . ?
C44 N45 H45 124(2) . . ?
C46 N45 H45 130(2) . . ?
C52 N48 C49 107.7(4) . . ?
C52 N48 H48 126(3) . . ?
C49 N48 H48 126(3) . . ?
C52 N51 C50 104.2(4) . . ?
N8 Ni1 N3 94.70(8) . . ?
N8 Ni1 N13 95.34(9) . . ?
N3 Ni1 N13 91.92(8) . . ?
N8 Ni1 O1 89.25(7) . . ?
N3 Ni1 O1 174.54(7) . . ?
N13 Ni1 O1 91.46(7) . . ?
N8 Ni1 N1 170.44(8) . . ?
N3 Ni1 N1 93.39(8) . . ?
N13 Ni1 N1 89.47(8) . . ?
O1 Ni1 N1 82.35(7) . . ?
N8 Ni1 O4 90.66(8) . . ?
N3 Ni1 O4 91.48(7) . . ?
N13 Ni1 O4 172.84(8) . . ?
O1 Ni1 O4 84.70(6) . . ?
N1 Ni1 O4 84.04(7) . . ?
N23 Ni2 N23 180.00(8) . 2_756 ?
N23 Ni2 N18 90.11(8) . . ?
N23 Ni2 N18 89.89(8) 2_756 . ?
N23 Ni2 N18 89.89(8) . 2_756 ?
N23 Ni2 N18 90.11(8) 2_756 2_756 ?
N18 Ni2 N18 180.00(11) . 2_756 ?
N23 Ni2 N28 91.09(8) . . ?
N23 Ni2 N28 88.91(8) 2_756 . ?
N18 Ni2 N28 91.01(8) . . ?
N18 Ni2 N28 88.99(8) 2_756 . ?
N23 Ni2 N28 88.91(8) . 2_756 ?
N23 Ni2 N28 91.09(8) 2_756 2_756 ?
N18 Ni2 N28 88.99(8) . 2_756 ?
N18 Ni2 N28 91.01(8) 2_756 2_756 ?
N28 Ni2 N28 180.000(1) . 2_756 ?
N38 Ni3 N38 180.00(11) . 2_675 ?
N38 Ni3 N43 90.46(8) . 2_675 ?
N38 Ni3 N43 89.54(8) 2_675 2_675 ?
N38 Ni3 N43 89.54(8) . . ?
N38 Ni3 N43 90.46(8) 2_675 . ?
N43 Ni3 N43 180.000(1) 2_675 . ?
N38 Ni3 N33 88.00(8) . 2_675 ?
N38 Ni3 N33 92.00(8) 2_675 2_675 ?
N43 Ni3 N33 91.24(8) 2_675 2_675 ?
N43 Ni3 N33 88.76(8) . 2_675 ?
N38 Ni3 N33 92.00(8) . . ?
N38 Ni3 N33 88.00(8) 2_675 . ?
N43 Ni3 N33 88.76(8) 2_675 . ?
N43 Ni3 N33 91.24(8) . . ?
N33 Ni3 N33 180.00(15) 2_675 . ?
P1 O1 Ni1 115.13(9) . . ?
P2 O4 Ni1 111.54(9) . . ?
H1W1 O1W H2W1 96(10) . . ?
H1W1 O1W H3W1 128(10) . . ?
H2W1 O1W H3W1 102(10) . . ?
H1W2 O2W H2W2 107(8) . . ?
H1W2 O2W H3W2 105(9) . . ?
H2W2 O2W H3W2 101(10) . . ?
O3 P1 O2 111.99(10) . . ?
O3 P1 O1 113.46(10) . . ?
O2 P1 O1 111.59(10) . . ?
O3 P1 C1 110.08(10) . . ?
O2 P1 C1 105.55(10) . . ?
O1 P1 C1 103.54(9) . . ?
O6 P2 O5 112.66(10) . . ?
O6 P2 O4 114.45(10) . . ?
O5 P2 O4 111.26(10) . . ?
O6 P2 C1 109.56(10) . . ?
O5 P2 C1 103.91(10) . . ?
O4 P2 C1 104.07(10) . . ?

loop_
_geom_bond_atom_site_label_1
_geom_bond_atom_site_label_2
_geom_bond_distance
_geom_bond_site_symmetry_2
_geom_bond_publ_flag
C1 N1 1.496(3) . ?
C1 C2 1.535(3) . ?
C1 P2 1.844(2) . ?
C1 P1 1.844(2) . ?
C2 H2A 0.9600 . ?
C2 H2B 0.9600 . ?
C2 H2C 0.9600 . ?
C4 N3 1.308(3) . ?
C4 N5 1.339(3) . ?
C4 H4 0.9300 . ?
C6 N5 1.351(4) . ?
C6 C7 1.351(4) . ?
C6 H6 0.9300 . ?
C7 N3 1.374(3) . ?
C7 H7 0.9300 . ?
C9 N8 1.309(3) . ?
C9 N10 1.331(4) . ?
C9 H9 0.9300 . ?
C11 C12 1.342(5) . ?
C11 N10 1.349(5) . ?
C11 H11 0.9300 . ?
C12 N8 1.369(4) . ?
C12 H12 0.9300 . ?
C14 N13 1.322(3) . ?
C14 N15 1.327(4) . ?
C14 H14 0.9300 . ?
C16 C17 1.346(4) . ?
C16 N15 1.355(4) . ?
C16 H16 0.9300 . ?
C17 N13 1.381(3) . ?
C17 H17 0.9300 . ?
C19 N18 1.317(3) . ?
C19 N20 1.327(4) . ?
C19 H19 0.9300 . ?
C21 C22 1.348(4) . ?
C21 N20 1.356(4) . ?
C21 H21 0.9300 . ?
C22 N18 1.358(3) . ?
C22 H22 0.9300 . ?
C24 N23 1.312(3) . ?
C24 N25 1.333(4) . ?
C24 H24 0.9300 . ?
C26 C27 1.341(4) . ?
C26 N25 1.352(4) . ?
C26 H26 0.9300 . ?
C27 N23 1.371(4) . ?
C27 H27 0.9300 . ?
C29 N28 1.318(4) . ?
C29 N30 1.334(3) . ?
C29 H29 0.9300 . ?
C31 N30 1.345(5) . ?
C31 C32 1.348(4) . ?
C31 H31 0.9300 . ?
C32 N28 1.371(4) . ?
C32 H32 0.9300 . ?
C34 N33 1.316(3) . ?
C34 N35 1.341(3) . ?
C34 H34 0.9300 . ?
C36 C37 1.356(4) . ?
C36 N35 1.357(4) . ?
C36 H36 0.9300 . ?
C37 N33 1.374(3) . ?
C37 H37 0.9300 . ?
C39 N38 1.312(3) . ?
C39 N40 1.320(4) . ?
C39 H39 0.9300 . ?
C41 C42 1.344(4) . ?
C41 N40 1.345(4) . ?
C41 H41 0.9300 . ?
C42 N38 1.368(4) . ?
C42 H42 0.9300 . ?
C44 N43 1.319(3) . ?
C44 N45 1.330(4) . ?
C44 H44 0.9300 . ?
C46 C47 1.351(5) . ?
C46 N45 1.354(4) . ?
C46 H46 0.9300 . ?
C47 N43 1.363(4) . ?
C47 H47 0.9300 . ?
C49 C50 1.351(6) . ?
C49 N48 1.356(5) . ?
C49 H49 0.9300 . ?
C50 N51 1.350(7) . ?
C50 H50 0.9300 . ?
C52 N51 1.290(6) . ?
C52 N48 1.326(5) . ?
C52 H52 0.9300 . ?
N1 Ni1 2.148(2) . ?
N1 H1A 0.9000 . ?
N1 H1B 0.9000 . ?
N3 Ni1 2.0819(19) . ?
N5 H5 0.80(4) . ?
N8 Ni1 2.062(2) . ?
N10 H10 0.79(4) . ?
N13 Ni1 2.101(2) . ?
N15 H15 0.87(4) . ?
N18 Ni2 2.127(2) . ?
N20 H20 0.85(4) . ?
N23 Ni2 2.115(2) . ?
N25 H25 0.80(4) . ?
N28 Ni2 2.133(2) . ?
N30 H30 0.81(3) . ?
N33 Ni3 2.139(2) . ?
N35 H35 0.87(3) . ?
N38 Ni3 2.122(2) . ?
N40 H40 0.90(3) . ?
N43 Ni3 2.136(2) . ?
N45 H45 1.07(4) . ?
N48 H48 0.86(4) . ?
Ni1 O1 2.1095(15) . ?
Ni1 O4 2.1670(16) . ?
Ni2 N23 2.115(2) 2_756 ?
Ni2 N18 2.127(2) 2_756 ?
Ni2 N28 2.133(2) 2_756 ?
Ni3 N38 2.122(2) 2_675 ?
Ni3 N43 2.136(2) 2_675 ?
Ni3 N33 2.139(2) 2_675 ?
O1 P1 1.5277(17) . ?
O2 P1 1.5226(18) . ?
O3 P1 1.5135(17) . ?
O4 P2 1.5305(17) . ?
O5 P2 1.5264(16) . ?
O6 P2 1.5059(17) . ?
O1W H1W1 0.85(14) . ?
O1W H2W1 0.90(8) . ?
O1W H3W1 0.90(16) . ?
O2W H1W2 0.82(6) . ?
O2W H2W2 0.86(15) . ?
O2W H3W2 0.87(10) . ?
O3W H2W3 0.9(5) . ?
O3W H1W3 0.9(4) . ?
O3W H3W3 0.9(4) . ?

loop_
_geom_hbond_atom_site_label_D
_geom_hbond_atom_site_label_H
_geom_hbond_atom_site_label_A
_geom_hbond_distance_DH
_geom_hbond_distance_HA
_geom_hbond_distance_DA
_geom_hbond_angle_DHA
_geom_hbond_site_symmetry_A
N48 H48 O1W 0.86(4) 2.00(5) 2.858(6) 171(4) .
O2W H3W2 O2W 0.87(10) 2.00(10) 2.860(10) 169(12) 2_566
O2W H2W2 O1W 0.86(15) 2.11(14) 2.896(11) 153(11) .
O2W H1W2 O3 0.82(6) 2.11(6) 2.861(4) 151(5) .
O1W H3W1 O2W 0.90(16) 2.27(19) 2.896(11) 126(14) .
O1W H2W1 O2 0.90(8) 1.80(8) 2.676(4) 166(7) .
O1W H1W1 O1W 0.85(14) 1.99(15) 2.836(18) 180(28) 2_666
N45 H45 O4 1.07(4) 1.61(4) 2.675(3) 175(3) 1_565
N40 H40 O5 0.90(3) 1.77(4) 2.651(3) 165(3) .
N35 H35 O6 0.87(3) 1.84(3) 2.705(3) 175(3) 1_655
N30 H30 O3 0.81(3) 1.96(3) 2.758(3) 164(3) 1_655
N25 H25 O2 0.80(4) 1.94(4) 2.738(3) 172(4) 1_645
N20 H20 O1 0.85(4) 1.85(4) 2.706(3) 177(4) .
N15 H15 O6 0.87(4) 2.52(4) 2.965(3) 113(3) 1_655
N15 H15 O3 0.87(4) 1.98(4) 2.787(3) 154(4) 1_655
N10 H10 N51 0.79(4) 2.03(4) 2.815(4) 171(4) 2_656
N5 H5 O5 0.80(4) 1.94(4) 2.728(3) 167(4) 2_665

loop_
_geom_torsion_atom_site_label_1
_geom_torsion_atom_site_label_2
_geom_torsion_atom_site_label_3
_geom_torsion_atom_site_label_4
_geom_torsion
_geom_torsion_site_symmetry_1
_geom_torsion_site_symmetry_2
_geom_torsion_site_symmetry_3
_geom_torsion_site_symmetry_4
_geom_torsion_publ_flag
N5 C6 C7 N3 0.0(4) . . . . ?
N10 C11 C12 N8 -0.6(5) . . . . ?
N15 C16 C17 N13 0.2(3) . . . . ?
N20 C21 C22 N18 0.0(4) . . . . ?
N25 C26 C27 N23 0.4(4) . . . . ?
N30 C31 C32 N28 0.5(4) . . . . ?
N35 C36 C37 N33 0.6(4) . . . . ?
N40 C41 C42 N38 0.4(4) . . . . ?
N45 C46 C47 N43 -2.0(4) . . . . ?
N48 C49 C50 N51 -3.1(5) . . . . ?
C2 C1 N1 Ni1 -179.63(15) . . . . ?
P2 C1 N1 Ni1 -59.63(13) . . . . ?
P1 C1 N1 Ni1 59.27(13) . . . . ?
N5 C4 N3 C7 0.8(3) . . . . ?
N5 C4 N3 Ni1 179.65(19) . . . . ?
C6 C7 N3 C4 -0.5(3) . . . . ?
C6 C7 N3 Ni1 -179.4(2) . . . . ?
N3 C4 N5 C6 -0.8(4) . . . . ?
C7 C6 N5 C4 0.5(4) . . . . ?
N10 C9 N8 C12 0.0(3) . . . . ?
N10 C9 N8 Ni1 -176.0(2) . . . . ?
C11 C12 N8 C9 0.4(4) . . . . ?
C11 C12 N8 Ni1 175.8(3) . . . . ?
N8 C9 N10 C11 -0.3(4) . . . . ?
C12 C11 N10 C9 0.6(4) . . . . ?
N15 C14 N13 C17 -0.1(3) . . . . ?
N15 C14 N13 Ni1 171.71(18) . . . . ?
C16 C17 N13 C14 -0.1(3) . . . . ?
C16 C17 N13 Ni1 -172.2(2) . . . . ?
N13 C14 N15 C16 0.2(3) . . . . ?
C17 C16 N15 C14 -0.3(3) . . . . ?
N20 C19 N18 C22 0.2(3) . . . . ?
N20 C19 N18 Ni2 -179.87(19) . . . . ?
C21 C22 N18 C19 -0.2(4) . . . . ?
C21 C22 N18 Ni2 179.9(2) . . . . ?
N18 C19 N20 C21 -0.2(4) . . . . ?
C22 C21 N20 C19 0.1(4) . . . . ?
N25 C24 N23 C27 0.5(3) . . . . ?
N25 C24 N23 Ni2 178.07(18) . . . . ?
C26 C27 N23 C24 -0.5(3) . . . . ?
C26 C27 N23 Ni2 -178.1(2) . . . . ?
N23 C24 N25 C26 -0.3(4) . . . . ?
C27 C26 N25 C24 -0.1(4) . . . . ?
N30 C29 N28 C32 -0.3(3) . . . . ?
N30 C29 N28 Ni2 174.57(18) . . . . ?
C31 C32 N28 C29 -0.1(4) . . . . ?
C31 C32 N28 Ni2 -174.9(2) . . . . ?
N28 C29 N30 C31 0.6(4) . . . . ?
C32 C31 N30 C29 -0.6(4) . . . . ?
N35 C34 N33 C37 0.0(3) . . . . ?
N35 C34 N33 Ni3 174.11(17) . . . . ?
C36 C37 N33 C34 -0.4(3) . . . . ?
C36 C37 N33 Ni3 -174.7(2) . . . . ?
N33 C34 N35 C36 0.4(3) . . . . ?
C37 C36 N35 C34 -0.6(3) . . . . ?
N40 C39 N38 C42 -1.2(4) . . . . ?
N40 C39 N38 Ni3 179.8(2) . . . . ?
C41 C42 N38 C39 0.4(4) . . . . ?
C41 C42 N38 Ni3 179.4(2) . . . . ?
N38 C39 N40 C41 1.4(4) . . . . ?
C42 C41 N40 C39 -1.1(4) . . . . ?
N45 C44 N43 C47 -1.6(3) . . . . ?
N45 C44 N43 Ni3 166.42(19) . . . . ?
C46 C47 N43 C44 2.1(4) . . . . ?
C46 C47 N43 Ni3 -165.2(2) . . . . ?
N43 C44 N45 C46 0.4(4) . . . . ?
C47 C46 N45 C44 0.9(4) . . . . ?
N51 C52 N48 C49 -1.6(6) . . . . ?
C50 C49 N48 C52 2.7(5) . . . . ?
N48 C52 N51 C50 -0.3(6) . . . . ?
C49 C50 N51 C52 2.2(6) . . . . ?
C9 N8 Ni1 N3 -143.3(2) . . . . ?
C12 N8 Ni1 N3 42.0(3) . . . . ?
C9 N8 Ni1 N13 124.3(2) . . . . ?
C12 N8 Ni1 N13 -50.4(3) . . . . ?
C9 N8 Ni1 O1 32.9(2) . . . . ?
C12 N8 Ni1 O1 -141.8(3) . . . . ?
C9 N8 Ni1 N1 4.4(6) . . . . ?
C12 N8 Ni1 N1 -170.3(4) . . . . ?
C9 N8 Ni1 O4 -51.8(2) . . . . ?
C12 N8 Ni1 O4 133.5(3) . . . . ?
C4 N3 Ni1 N8 31.2(2) . . . . ?
C7 N3 Ni1 N8 -150.2(2) . . . . ?
C4 N3 Ni1 N13 126.7(2) . . . . ?
C7 N3 Ni1 N13 -54.6(2) . . . . ?
C4 N3 Ni1 O1 -105.1(8) . . . . ?
C7 N3 Ni1 O1 73.6(9) . . . . ?
C4 N3 Ni1 N1 -143.7(2) . . . . ?
C7 N3 Ni1 N1 34.9(2) . . . . ?
C4 N3 Ni1 O4 -59.6(2) . . . . ?
C7 N3 Ni1 O4 119.0(2) . . . . ?
C14 N13 Ni1 N8 77.6(2) . . . . ?
C17 N13 Ni1 N8 -112.3(2) . . . . ?
C14 N13 Ni1 N3 -17.3(2) . . . . ?
C17 N13 Ni1 N3 152.8(2) . . . . ?
C14 N13 Ni1 O1 166.9(2) . . . . ?
C17 N13 Ni1 O1 -22.9(2) . . . . ?
C14 N13 Ni1 N1 -110.7(2) . . . . ?
C17 N13 Ni1 N1 59.4(2) . . . . ?
C14 N13 Ni1 O4 -135.6(5) . . . . ?
C17 N13 Ni1 O4 34.5(7) . . . . ?
C1 N1 Ni1 N8 -16.2(5) . . . . ?
C1 N1 Ni1 N3 131.62(13) . . . . ?
C1 N1 Ni1 N13 -136.49(13) . . . . ?
C1 N1 Ni1 O1 -44.94(13) . . . . ?
C1 N1 Ni1 O4 40.49(12) . . . . ?
C24 N23 Ni2 N23 -44(100) . . . 2_756 ?
C27 N23 Ni2 N23 133(100) . . . 2_756 ?
C24 N23 Ni2 N18 -177.8(2) . . . . ?
C27 N23 Ni2 N18 -0.7(2) . . . . ?
C24 N23 Ni2 N18 2.2(2) . . . 2_756 ?
C27 N23 Ni2 N18 179.3(2) . . . 2_756 ?
C24 N23 Ni2 N28 91.2(2) . . . . ?
C27 N23 Ni2 N28 -91.7(2) . . . . ?
C24 N23 Ni2 N28 -88.8(2) . . . 2_756 ?
C27 N23 Ni2 N28 88.3(2) . . . 2_756 ?
C19 N18 Ni2 N23 -90.6(2) . . . . ?
C22 N18 Ni2 N23 89.3(3) . . . . ?
C19 N18 Ni2 N23 89.4(2) . . . 2_756 ?
C22 N18 Ni2 N23 -90.7(3) . . . 2_756 ?
C19 N18 Ni2 N18 104(100) . . . 2_756 ?
C22 N18 Ni2 N18 -77(100) . . . 2_756 ?
C19 N18 Ni2 N28 0.5(2) . . . . ?
C22 N18 Ni2 N28 -179.6(3) . . . . ?
C19 N18 Ni2 N28 -179.5(2) . . . 2_756 ?
C22 N18 Ni2 N28 0.4(3) . . . 2_756 ?
C29 N28 Ni2 N23 -177.5(2) . . . . ?
C32 N28 Ni2 N23 -3.9(3) . . . . ?
C29 N28 Ni2 N23 2.5(2) . . . 2_756 ?
C32 N28 Ni2 N23 176.1(3) . . . 2_756 ?
C29 N28 Ni2 N18 92.3(2) . . . . ?
C32 N28 Ni2 N18 -94.0(3) . . . . ?
C29 N28 Ni2 N18 -87.7(2) . . . 2_756 ?
C32 N28 Ni2 N18 86.0(3) . . . 2_756 ?
C29 N28 Ni2 N28 -31(100) . . . 2_756 ?
C32 N28 Ni2 N28 142(100) . . . 2_756 ?
C39 N38 Ni3 N38 -3(100) . . . 2_675 ?
C42 N38 Ni3 N38 178(100) . . . 2_675 ?
C39 N38 Ni3 N43 99.0(2) . . . 2_675 ?
C42 N38 Ni3 N43 -79.7(3) . . . 2_675 ?
C39 N38 Ni3 N43 -81.0(2) . . . . ?
C42 N38 Ni3 N43 100.3(3) . . . . ?
C39 N38 Ni3 N33 -169.8(3) . . . 2_675 ?
C42 N38 Ni3 N33 11.5(3) . . . 2_675 ?
C39 N38 Ni3 N33 10.2(3) . . . . ?
C42 N38 Ni3 N33 -168.5(3) . . . . ?
C44 N43 Ni3 N38 -170.5(2) . . . . ?
C47 N43 Ni3 N38 -5.7(3) . . . . ?
C44 N43 Ni3 N38 9.5(2) . . . 2_675 ?
C47 N43 Ni3 N38 174.3(3) . . . 2_675 ?
C44 N43 Ni3 N43 48(100) . . . 2_675 ?
C47 N43 Ni3 N43 -147(100) . . . 2_675 ?
C44 N43 Ni3 N33 -82.5(2) . . . 2_675 ?
C47 N43 Ni3 N33 82.3(3) . . . 2_675 ?
C44 N43 Ni3 N33 97.5(2) . . . . ?
C47 N43 Ni3 N33 -97.7(3) . . . . ?
C34 N33 Ni3 N38 106.8(2) . . . . ?
C37 N33 Ni3 N38 -80.2(2) . . . . ?
C34 N33 Ni3 N38 -73.2(2) . . . 2_675 ?
C37 N33 Ni3 N38 99.8(2) . . . 2_675 ?
C34 N33 Ni3 N43 16.3(2) . . . 2_675 ?
C37 N33 Ni3 N43 -170.7(2) . . . 2_675 ?
C34 N33 Ni3 N43 -163.7(2) . . . . ?
C37 N33 Ni3 N43 9.3(2) . . . . ?
C34 N33 Ni3 N33 -81(100) . . . 2_675 ?
C37 N33 Ni3 N33 92(100) . . . 2_675 ?
N8 Ni1 O1 P1 -159.96(11) . . . . ?
N3 Ni1 O1 P1 -23.5(9) . . . . ?
N13 Ni1 O1 P1 104.71(11) . . . . ?
N1 Ni1 O1 P1 15.45(10) . . . . ?
O4 Ni1 O1 P1 -69.23(10) . . . . ?
N8 Ni1 O4 P2 166.05(10) . . . . ?
N3 Ni1 O4 P2 -99.23(10) . . . . ?
N13 Ni1 O4 P2 19.1(6) . . . . ?
O1 Ni1 O4 P2 76.86(10) . . . . ?
N1 Ni1 O4 P2 -5.98(9) . . . . ?
Ni1 O1 P1 O3 131.26(10) . . . . ?
Ni1 O1 P1 O2 -101.11(11) . . . . ?
Ni1 O1 P1 C1 11.96(12) . . . . ?
N1 C1 P1 O3 -169.26(14) . . . . ?
C2 C1 P1 O3 69.49(19) . . . . ?
P2 C1 P1 O3 -59.04(15) . . . . ?
N1 C1 P1 O2 69.72(16) . . . . ?
C2 C1 P1 O2 -51.53(19) . . . . ?
P2 C1 P1 O2 179.93(11) . . . . ?
N1 C1 P1 O1 -47.66(16) . . . . ?
C2 C1 P1 O1 -168.91(16) . . . . ?
P2 C1 P1 O1 62.56(14) . . . . ?
Ni1 O4 P2 O6 -142.42(9) . . . . ?
Ni1 O4 P2 O5 88.45(11) . . . . ?
Ni1 O4 P2 C1 -22.87(11) . . . . ?
N1 C1 P2 O6 178.77(13) . . . . ?
C2 C1 P2 O6 -60.66(18) . . . . ?
P1 C1 P2 O6 68.18(14) . . . . ?
N1 C1 P2 O5 -60.61(15) . . . . ?
C2 C1 P2 O5 59.96(18) . . . . ?
P1 C1 P2 O5 -171.20(12) . . . . ?
N1 C1 P2 O4 55.95(15) . . . . ?
C2 C1 P2 O4 176.52(15) . . . . ?
P1 C1 P2 O4 -54.64(14) . . . . ?
